data_7120212
loop_
_publ_author_name
'Yuasa, Junpei'
'Nakagawa, Takafumi'
'Kita, Yuki'
'Kaito, Ayaka'
'KAWAI, TSUYOSHI'

_publ_section_title
;
 Photoactivatable Europium Luminescence Turn-On by Photo-Oxygenation of
 \b-Diketone Having Pyrrole Rings
;
_journal_name_full 'Chem. Commun.'
_journal_paper_doi 10.1039/C7CC03753H
_journal_year 2017
_chemical_formula_moiety 'C13 H14 N2 O3'
_chemical_formula_sum 'C13 H14 N2 O3'
_chemical_formula_weight 246.27
_space_group_crystal_system triclinic
_space_group_IT_number 2
_space_group_name_Hall '-P 1'
_space_group_name_H-M_alt 'P -1'
_symmetry_space_group_name_Hall '-P 1'
_symmetry_space_group_name_H-M 'P -1'
_atom_sites_solution_hydrogens geom
_atom_sites_solution_primary direct
_atom_sites_solution_secondary difmap
_audit_update_record
;
2017-04-27 deposited with the CCDC.
2017-05-31 downloaded from the CCDC.
;
_cell_angle_alpha 89.502(6)
_cell_angle_beta 82.040(6)
_cell_angle_gamma 89.728(6)
_cell_formula_units_Z 4
_cell_length_a 7.1986(3)
_cell_length_b 8.6106(4)
_cell_length_c 20.1002(8)
_cell_measurement_reflns_used 13140
_cell_measurement_temperature 123
_cell_measurement_theta_max 25.37
_cell_measurement_theta_min 3.07
_cell_volume 1233.84(9)
_computing_cell_refinement 'RAPID AUTO'
_computing_data_collection 'RAPID AUTO (Rigaku, ????)'
_computing_data_reduction 'RAPID AUTO'
_computing_molecular_graphics 'CrystalStructure 4.2'
_computing_publication_material 'CrystalStructure 4.2 (Rigaku, 2015)'
_computing_structure_refinement 'SHELXL Version 2014/7 (Sheldrick, 2008)'
_computing_structure_solution 'SIR2011 (Burla, et al., 2012)'
_diffrn_ambient_temperature 123
_diffrn_detector_area_resol_mean 10.000
_diffrn_measured_fraction_theta_full 0.998
_diffrn_measured_fraction_theta_max 0.998
_diffrn_measurement_device_type 'Rigaku R-AXIS RAPID'
_diffrn_measurement_method \w
_diffrn_radiation_type 'Mo K\a'
_diffrn_radiation_wavelength 0.71075
_diffrn_reflns_av_R_equivalents 0.0323
_diffrn_reflns_Laue_measured_fraction_full 0.998
_diffrn_reflns_Laue_measured_fraction_max 0.998
_diffrn_reflns_limit_h_max 8
_diffrn_reflns_limit_h_min -8
_diffrn_reflns_limit_k_max 10
_diffrn_reflns_limit_k_min -10
_diffrn_reflns_limit_l_max 24
_diffrn_reflns_limit_l_min -24
_diffrn_reflns_number 17033
_diffrn_reflns_point_group_measured_fraction_full 0.998
_diffrn_reflns_point_group_measured_fraction_max 0.998
_diffrn_reflns_theta_full 25.242
_diffrn_reflns_theta_max 25.345
_diffrn_reflns_theta_min 3.070
_diffrn_standards_number 0
_exptl_absorpt_coefficient_mu 0.096
_exptl_absorpt_correction_T_max 0.996
_exptl_absorpt_correction_T_min 0.801
_exptl_absorpt_correction_type multi-scan
_exptl_absorpt_process_details 'ABSCOR (Rigaku, 1995)'
_exptl_crystal_colour colorless
_exptl_crystal_density_diffrn 1.326
_exptl_crystal_density_method 'not measured'
_exptl_crystal_description prism
_exptl_crystal_F_000 520.00
_exptl_crystal_size_max 0.090
_exptl_crystal_size_mid 0.090
_exptl_crystal_size_min 0.040
_refine_diff_density_max 0.77
_refine_diff_density_min -0.60
_refine_ls_extinction_method none
_refine_ls_goodness_of_fit_ref 1.119
_refine_ls_hydrogen_treatment constr
_refine_ls_number_parameters 405
_refine_ls_number_reflns 4530
_refine_ls_number_restraints 0
_refine_ls_R_factor_all 0.1032
_refine_ls_R_factor_gt 0.0907
_refine_ls_shift/su_max 0.000
_refine_ls_structure_factor_coef Fsqd
_refine_ls_weighting_details 'w = 1/[\s^2^(Fo^2^)+(0.0014P)^2^+3.9726P] where P=(Fo^2^+2Fc^2^)/3'
_refine_ls_weighting_scheme calc
_refine_ls_wR_factor_gt 0.1713
_refine_ls_wR_factor_ref 0.1768
_reflns_Friedel_coverage 0.000
_reflns_number_gt 3860
_reflns_number_total 4530
_reflns_threshold_expression F^2^>2.0\s(F^2^)
_cod_data_source_file c7cc03753h2.cif
_cod_data_source_block N-Me-Eu-hV-GPC-new1
_cod_original_cell_volume 1233.83(9)
_cod_database_code 7120212

loop_
_space_group_symop_id
_space_group_symop_operation_xyz
1 +X,+Y,+Z
2 -X,-Y,-Z

loop_
_atom_site_label
_atom_site_type_symbol
_atom_site_fract_x
_atom_site_fract_y
_atom_site_fract_z
_atom_site_U_iso_or_equiv
_atom_site_adp_type
_atom_site_occupancy
_atom_site_site_symmetry_order
_atom_site_calc_flag
_atom_site_refinement_flags_posn
_atom_site_refinement_flags_adp
_atom_site_refinement_flags_occupancy
_atom_site_disorder_assembly
_atom_site_disorder_group
O1 O 0.6896(4) 0.8164(3) 0.11942(15) 0.0464(8) Uani 1 1 d . . . . .
O2 O 0.7749(4) 0.6120(3) -0.00615(12) 0.0334(6) Uani 1 1 d . . . . .
H2A H 0.6607 0.5928 -0.0065 0.040 Uiso 1 1 calc R U . . .
O3 O 0.5264(4) 0.4619(4) 0.08025(13) 0.0417(7) Uani 1 1 d . . . . .
O4 O 0.4702(5) -0.0484(7) 0.42277(17) 0.110(2) Uani 1 1 d . . . . .
O5 O 0.2210(4) 0.1003(4) 0.51046(13) 0.0472(8) Uani 1 1 d . . . . .
H5 H 0.3359 0.0854 0.5118 0.057 Uiso 1 1 calc R U . . .
O6A O 0.3962(10) 0.2780(7) 0.3975(3) 0.0359(18) Uani 0.448(6) 1 d . . P A 1
C20A C 0.2348(17) 0.2406(15) 0.4153(6) 0.022(3) Uani 0.448(6) 1 d . . P A 1
C21A C 0.068(3) 0.3372(15) 0.4155(6) 0.021(3) Uani 0.448(6) 1 d . . P A 1
C22A C -0.119(2) 0.3070(19) 0.4361(7) 0.025(4) Uani 0.448(6) 1 d . . P A 1
H22A H -0.1718 0.2102 0.4515 0.030 Uiso 0.448(6) 1 calc R U P A 1
C23A C -0.214(2) 0.4461(14) 0.4301(5) 0.042(3) Uani 0.448(6) 1 d . . P A 1
H23A H -0.3456 0.4626 0.4402 0.050 Uiso 0.448(6) 1 calc R U P A 1
C24A C -0.084(3) 0.553(2) 0.4069(8) 0.042(5) Uani 0.448(6) 1 d . . P A 1
H24A H -0.1123 0.6589 0.3985 0.050 Uiso 0.448(6) 1 calc R U P A 1
N4A N 0.0866(11) 0.4951(8) 0.3975(3) 0.0297(19) Uani 0.448(6) 1 d . . P A 1
C26A C 0.2549(14) 0.5789(9) 0.3704(5) 0.037(2) Uani 0.448(6) 1 d . . P A 1
H26A H 0.2203 0.6813 0.3543 0.045 Uiso 0.448(6) 1 calc R U P A 1
H26B H 0.3230 0.5204 0.3331 0.045 Uiso 0.448(6) 1 calc R U P A 1
H26C H 0.3350 0.5915 0.4056 0.045 Uiso 0.448(6) 1 calc R U P A 1
O6B O 0.2865(8) 0.3388(7) 0.3836(3) 0.0390(15) Uani 0.552(6) 1 d . . P A 2
C20B C 0.1491(19) 0.2739(15) 0.4143(4) 0.028(3) Uani 0.552(6) 1 d . . P A 2
C21B C -0.038(2) 0.3393(13) 0.4304(6) 0.023(3) Uani 0.552(6) 1 d . . P A 2
C22B C -0.2044(14) 0.2700(12) 0.4524(5) 0.030(2) Uani 0.552(6) 1 d . . P A 2
H22B H -0.2220 0.1627 0.4626 0.037 Uiso 0.552(6) 1 calc R U P A 2
C23B C -0.3451(11) 0.3822(9) 0.4574(4) 0.0351(18) Uani 0.552(6) 1 d . . P A 2
H23B H -0.4754 0.3665 0.4709 0.042 Uiso 0.552(6) 1 calc R U P A 2
C24B C -0.2567(13) 0.5212(11) 0.4387(4) 0.035(2) Uani 0.552(6) 1 d . . P A 2
H24B H -0.3186 0.6187 0.4373 0.042 Uiso 0.552(6) 1 calc R U P A 2
N4B N -0.0717(17) 0.4991(13) 0.4227(5) 0.034(2) Uani 0.552(6) 1 d . . P A 2
C26B C 0.0645(13) 0.6210(9) 0.3986(4) 0.040(2) Uani 0.552(6) 1 d . . P A 2
H26D H 0.1108 0.6046 0.3510 0.048 Uiso 0.552(6) 1 calc R U P A 2
H26E H 0.1698 0.6167 0.4247 0.048 Uiso 0.552(6) 1 calc R U P A 2
H26F H 0.0034 0.7230 0.4042 0.048 Uiso 0.552(6) 1 calc R U P A 2
N1 N 1.0388(5) 0.9903(4) 0.08389(15) 0.0376(8) Uani 1 1 d . . . . .
N2 N 0.5961(5) 0.3642(4) 0.21505(16) 0.0416(9) Uani 1 1 d . . . . .
N3 N 0.4076(5) -0.1250(6) 0.28652(17) 0.0588(12) Uani 1 1 d . . . . .
C1 C 1.2240(6) 1.0186(5) 0.0683(2) 0.0422(10) Uani 1 1 d . . . . .
H1 H 1.2795 1.1184 0.0687 0.051 Uiso 1 1 calc R U . . .
C2 C 1.3195(6) 0.8865(5) 0.0521(2) 0.0430(10) Uani 1 1 d . . . . .
H2 H 1.4513 0.8764 0.0398 0.052 Uiso 1 1 calc R U . . .
C3 C 1.1868(6) 0.7661(5) 0.05672(19) 0.0350(9) Uani 1 1 d . . . . .
H3 H 1.2124 0.6593 0.0479 0.042 Uiso 1 1 calc R U . . .
C4 C 1.0118(6) 0.8318(4) 0.07661(17) 0.0307(8) Uani 1 1 d . . . . .
C5 C 0.8318(5) 0.7559(4) 0.08974(17) 0.0311(8) Uani 1 1 d . . . . .
C6 C 0.8196(5) 0.5920(4) 0.06021(17) 0.0277(8) Uani 1 1 d . . . . .
H6 H 0.9443 0.5392 0.0582 0.033 Uiso 1 1 calc R U . . .
C7 C 0.6710(5) 0.4950(4) 0.10352(18) 0.0284(8) Uani 1 1 d . . . . .
C8 C 0.7159(5) 0.4459(4) 0.16800(18) 0.0294(8) Uani 1 1 d . . . . .
C9 C 0.8818(5) 0.4673(4) 0.19449(19) 0.0317(8) Uani 1 1 d . . . . .
H9 H 0.9899 0.5202 0.1733 0.038 Uiso 1 1 calc R U . . .
C10 C 0.8615(6) 0.3977(5) 0.2574(2) 0.0393(10) Uani 1 1 d . . . . .
H10 H 0.9534 0.3941 0.2871 0.047 Uiso 1 1 calc R U . . .
C11 C 0.6849(7) 0.3349(5) 0.2693(2) 0.0460(11) Uani 1 1 d . . . . .
H11 H 0.6335 0.2801 0.3088 0.055 Uiso 1 1 calc R U . . .
C12 C 0.8965(8) 1.1057(5) 0.1043(2) 0.0530(13) Uani 1 1 d . . . . .
H12A H 0.9494 1.2097 0.0952 0.064 Uiso 1 1 calc R U . . .
H12B H 0.8527 1.0941 0.1524 0.064 Uiso 1 1 calc R U . . .
H12C H 0.7909 1.0917 0.0789 0.064 Uiso 1 1 calc R U . . .
C13 C 0.4051(7) 0.3151(8) 0.2095(3) 0.0755(19) Uani 1 1 d . . . . .
H13A H 0.4083 0.2346 0.1753 0.091 Uiso 1 1 calc R U . . .
H13B H 0.3324 0.4044 0.1968 0.091 Uiso 1 1 calc R U . . .
H13C H 0.3464 0.2736 0.2529 0.091 Uiso 1 1 calc R U . . .
C14 C 0.3189(6) -0.1494(6) 0.2325(2) 0.0465(11) Uani 1 1 d . . . . .
H14 H 0.3716 -0.2006 0.1925 0.056 Uiso 1 1 calc R U . . .
C15 C 0.1419(6) -0.0892(5) 0.24428(19) 0.0355(9) Uani 1 1 d . . . . .
H15 H 0.0504 -0.0914 0.2145 0.043 Uiso 1 1 calc R U . . .
C16 C 0.1198(5) -0.0236(4) 0.30825(18) 0.0296(8) Uani 1 1 d . . . . .
H16 H 0.0110 0.0279 0.3297 0.036 Uiso 1 1 calc R U . . .
C17 C 0.2865(5) -0.0476(6) 0.33464(19) 0.0400(10) Uani 1 1 d . . . . .
C18 C 0.3296(6) -0.0080(7) 0.4002(2) 0.0544(14) Uani 1 1 d . . . . .
C19 C 0.1846(6) 0.0904(5) 0.44334(18) 0.0358(9) Uani 1 1 d . . . . .
H19 H 0.0524 0.0606 0.4395 0.043 Uiso 1 1 calc R U . A 1
C25 C 0.5993(8) -0.1778(12) 0.2917(3) 0.129(4) Uani 1 1 d . . . . .
H25A H 0.5961 -0.2562 0.3275 0.154 Uiso 1 1 calc R U . . .
H25B H 0.6751 -0.0893 0.3022 0.154 Uiso 1 1 calc R U . . .
H25C H 0.6548 -0.2231 0.2489 0.154 Uiso 1 1 calc R U . . .

loop_
_atom_site_aniso_label
_atom_site_aniso_U_11
_atom_site_aniso_U_22
_atom_site_aniso_U_33
_atom_site_aniso_U_23
_atom_site_aniso_U_13
_atom_site_aniso_U_12
O1 0.0503(19) 0.0447(18) 0.0409(17) -0.0052(13) 0.0045(14) 0.0150(15)
O2 0.0352(15) 0.0391(15) 0.0258(13) 0.0024(11) -0.0040(11) -0.0046(12)
O3 0.0317(15) 0.063(2) 0.0315(15) 0.0093(13) -0.0071(12) -0.0096(14)
O4 0.0290(19) 0.270(7) 0.0331(19) -0.037(3) -0.0109(15) 0.039(3)
O5 0.0297(15) 0.089(2) 0.0228(14) -0.0098(14) -0.0039(11) 0.0031(16)
O6A 0.031(4) 0.026(3) 0.046(4) 0.001(3) 0.011(3) -0.005(3)
C20A 0.017(7) 0.027(6) 0.021(5) -0.004(4) -0.003(6) -0.009(5)
C21A 0.017(9) 0.028(6) 0.019(5) -0.004(5) -0.004(6) 0.003(7)
C22A 0.010(11) 0.041(11) 0.021(6) 0.005(6) 0.003(7) -0.002(7)
C23A 0.061(10) 0.033(7) 0.036(6) -0.012(5) -0.020(5) 0.034(7)
C24A 0.066(11) 0.040(10) 0.021(7) 0.000(6) -0.011(6) 0.021(8)
N4A 0.047(5) 0.017(4) 0.027(4) -0.005(3) -0.012(4) 0.006(3)
C26A 0.057(6) 0.018(4) 0.037(5) 0.007(3) -0.010(4) -0.011(4)
O6B 0.034(3) 0.043(3) 0.038(3) 0.013(3) -0.001(2) -0.006(3)
C20B 0.016(8) 0.049(8) 0.018(4) 0.005(5) -0.003(6) -0.013(6)
C21B 0.018(9) 0.025(6) 0.025(5) 0.004(4) -0.003(7) 0.005(8)
C22B 0.023(6) 0.035(5) 0.033(5) 0.002(4) -0.002(4) -0.003(4)
C23B 0.028(4) 0.037(4) 0.041(4) -0.001(3) -0.006(3) -0.001(3)
C24B 0.045(5) 0.027(5) 0.034(4) -0.004(4) -0.014(4) 0.011(4)
N4B 0.041(6) 0.036(7) 0.026(5) 0.003(4) -0.011(4) -0.009(5)
C26B 0.057(6) 0.034(5) 0.027(4) 0.003(3) 0.000(4) -0.007(4)
N1 0.061(2) 0.0287(17) 0.0247(16) 0.0021(13) -0.0109(16) 0.0040(16)
N2 0.041(2) 0.054(2) 0.0294(18) 0.0113(16) -0.0042(15) -0.0146(17)
N3 0.034(2) 0.120(4) 0.0226(18) -0.009(2) -0.0027(15) 0.019(2)
C1 0.057(3) 0.041(2) 0.032(2) 0.0083(18) -0.017(2) -0.016(2)
C2 0.047(3) 0.044(3) 0.039(2) 0.0087(19) -0.0084(19) -0.011(2)
C3 0.043(2) 0.031(2) 0.030(2) 0.0016(16) -0.0042(17) -0.0062(17)
C4 0.053(2) 0.0214(18) 0.0190(17) -0.0011(14) -0.0082(16) -0.0018(17)
C5 0.040(2) 0.032(2) 0.0208(18) -0.0017(15) -0.0020(16) 0.0120(17)
C6 0.0294(19) 0.032(2) 0.0205(17) 0.0002(14) 0.0012(14) 0.0013(15)
C7 0.0217(18) 0.031(2) 0.0320(19) -0.0015(15) -0.0021(15) 0.0010(15)
C8 0.0273(19) 0.034(2) 0.0262(18) 0.0007(15) -0.0016(15) -0.0011(16)
C9 0.031(2) 0.035(2) 0.031(2) -0.0041(16) -0.0064(16) -0.0021(16)
C10 0.047(3) 0.044(2) 0.030(2) 0.0000(17) -0.0158(18) 0.0010(19)
C11 0.059(3) 0.050(3) 0.030(2) 0.0135(19) -0.009(2) -0.010(2)
C12 0.094(4) 0.030(2) 0.037(2) -0.0065(18) -0.018(2) 0.012(2)
C13 0.053(3) 0.130(5) 0.045(3) 0.034(3) -0.012(2) -0.051(3)
C14 0.046(3) 0.071(3) 0.0208(19) -0.0019(19) 0.0000(18) 0.010(2)
C15 0.035(2) 0.047(2) 0.0259(19) 0.0014(17) -0.0087(16) 0.0014(18)
C16 0.0275(19) 0.035(2) 0.0260(18) -0.0004(15) -0.0016(15) 0.0005(16)
C17 0.024(2) 0.072(3) 0.0223(19) -0.0017(19) 0.0017(15) 0.0027(19)
C18 0.026(2) 0.115(4) 0.022(2) -0.008(2) 0.0000(17) -0.004(2)
C19 0.032(2) 0.055(3) 0.0207(18) 0.0016(17) -0.0038(16) -0.0147(18)
C25 0.045(3) 0.301(12) 0.040(3) -0.042(5) -0.007(3) 0.079(5)

loop_
_atom_type_symbol
_atom_type_description
_atom_type_scat_dispersion_real
_atom_type_scat_dispersion_imag
_atom_type_scat_source
C C 0.0033 0.0016
;
International Tables for Crystallography
(Vol. C, Tables 4.2.6.8 and 6.1.1.4)
;
H H 0.0000 0.0000
;
International Tables for Crystallography
(Vol. C, Table 6.1.1.4)
;
N N 0.0061 0.0033
;
International Tables for Crystallography
(Vol. C, Tables 4.2.6.8 and 6.1.1.4)
;
O O 0.0106 0.0060
;
International Tables for Crystallography
(Vol. C, Tables 4.2.6.8 and 6.1.1.4)
;

loop_
_geom_angle_atom_site_label_1
_geom_angle_atom_site_label_2
_geom_angle_atom_site_label_3
_geom_angle
C6 O2 H2A 109.5
C19 O5 H5 109.5
O6A C20A C19 122.5(11)
O6A C20A C21A 127.3(14)
C19 C20A C21A 110.2(11)
C22A C21A N4A 108.6(15)
C22A C21A C20A 131.6(16)
N4A C21A C20A 119.7(14)
C21A C22A C23A 106.5(17)
C21A C22A H22A 126.8
C23A C22A H22A 126.8
C24A C23A C22A 106.7(14)
C24A C23A H23A 126.6
C22A C23A H23A 126.6
N4A C24A C23A 112.4(14)
N4A C24A H24A 123.8
C23A C24A H24A 123.8
C24A N4A C21A 105.8(13)
C24A N4A C26A 125.5(11)
C21A N4A C26A 128.6(10)
N4A C26A H26A 109.5
N4A C26A H26B 109.5
H26A C26A H26B 109.5
N4A C26A H26C 109.5
H26A C26A H26C 109.5
H26B C26A H26C 109.5
O6B C20B C21B 126.5(13)
O6B C20B C19 116.3(11)
C21B C20B C19 117.2(8)
C22B C21B N4B 107.8(13)
C22B C21B C20B 130.7(13)
N4B C21B C20B 121.5(13)
C21B C22B C23B 108.7(11)
C21B C22B H22B 125.6
C23B C22B H22B 125.6
C24B C23B C22B 106.0(8)
C24B C23B H23B 127.0
C22B C23B H23B 127.0
N4B C24B C23B 110.4(10)
N4B C24B H24B 124.8
C23B C24B H24B 124.8
C24B N4B C21B 107.0(11)
C24B N4B C26B 125.0(10)
C21B N4B C26B 127.9(12)
N4B C26B H26D 109.5
N4B C26B H26E 109.5
H26D C26B H26E 109.5
N4B C26B H26F 109.5
H26D C26B H26F 109.5
H26E C26B H26F 109.5
C1 N1 C4 107.7(4)
C1 N1 C12 125.4(4)
C4 N1 C12 126.9(4)
C11 N2 C8 108.7(3)
C11 N2 C13 124.1(4)
C8 N2 C13 127.1(3)
C14 N3 C17 108.6(4)
C14 N3 C25 124.1(4)
C17 N3 C25 127.3(4)
C2 C1 N1 110.9(4)
C2 C1 H1 124.5
N1 C1 H1 124.5
C1 C2 C3 106.8(4)
C1 C2 H2 126.6
C3 C2 H2 126.6
C4 C3 C2 107.5(4)
C4 C3 H3 126.3
C2 C3 H3 126.3
C3 C4 N1 107.1(3)
C3 C4 C5 128.6(3)
N1 C4 C5 124.2(4)
O1 C5 C4 124.2(4)
O1 C5 C6 119.3(4)
C4 C5 C6 116.4(3)
O2 C6 C7 111.3(3)
O2 C6 C5 106.8(3)
C7 C6 C5 110.7(3)
O2 C6 H6 109.3
C7 C6 H6 109.3
C5 C6 H6 109.3
O3 C7 C8 125.5(3)
O3 C7 C6 118.3(3)
C8 C7 C6 116.2(3)
N2 C8 C9 107.3(3)
N2 C8 C7 124.4(3)
C9 C8 C7 128.2(3)
C10 C9 C8 107.7(4)
C10 C9 H9 126.2
C8 C9 H9 126.2
C11 C10 C9 107.8(4)
C11 C10 H10 126.1
C9 C10 H10 126.1
N2 C11 C10 108.5(4)
N2 C11 H11 125.8
C10 C11 H11 125.8
N1 C12 H12A 109.5
N1 C12 H12B 109.5
H12A C12 H12B 109.5
N1 C12 H12C 109.5
H12A C12 H12C 109.5
H12B C12 H12C 109.5
N2 C13 H13A 109.5
N2 C13 H13B 109.5
H13A C13 H13B 109.5
N2 C13 H13C 109.5
H13A C13 H13C 109.5
H13B C13 H13C 109.5
N3 C14 C15 109.4(4)
N3 C14 H14 125.3
C15 C14 H14 125.3
C14 C15 C16 107.5(3)
C14 C15 H15 126.3
C16 C15 H15 126.3
C17 C16 C15 107.4(3)
C17 C16 H16 126.3
C15 C16 H16 126.3
N3 C17 C16 107.2(3)
N3 C17 C18 124.4(4)
C16 C17 C18 128.4(4)
O4 C18 C17 124.8(4)
O4 C18 C19 119.1(4)
C17 C18 C19 116.1(4)
O5 C19 C20A 104.1(5)
O5 C19 C18 112.3(3)
C20A C19 C18 99.4(6)
O5 C19 C20B 108.5(4)
C18 C19 C20B 116.3(5)
O5 C19 H19 113.3
C20A C19 H19 113.3
C18 C19 H19 113.3
N3 C25 H25A 109.5
N3 C25 H25B 109.5
H25A C25 H25B 109.5
N3 C25 H25C 109.5
H25A C25 H25C 109.5
H25B C25 H25C 109.5

loop_
_geom_bond_atom_site_label_1
_geom_bond_atom_site_label_2
_geom_bond_distance
O1 C5 1.227(4)
O2 C6 1.424(4)
O2 H2A 0.8400
O3 C7 1.234(4)
O4 C18 1.212(5)
O5 C19 1.413(4)
O5 H5 0.8400
O6A C20A 1.212(14)
C20A C19 1.434(14)
C20A C21A 1.460(15)
C21A C22A 1.373(16)
C21A N4A 1.406(15)
C22A C23A 1.391(19)
C22A H22A 0.9500
C23A C24A 1.35(2)
C23A H23A 0.9500
C24A N4A 1.31(2)
C24A H24A 0.9500
N4A C26A 1.450(12)
C26A H26A 0.9800
C26A H26B 0.9800
C26A H26C 0.9800
O6B C20B 1.226(12)
C20B C21B 1.450(15)
C20B C19 1.710(14)
C21B C22B 1.360(13)
C21B N4B 1.407(16)
C22B C23B 1.390(12)
C22B H22B 0.9500
C23B C24B 1.383(12)
C23B H23B 0.9500
C24B N4B 1.340(16)
C24B H24B 0.9500
N4B C26B 1.472(13)
C26B H26D 0.9800
C26B H26E 0.9800
C26B H26F 0.9800
N1 C1 1.349(6)
N1 C4 1.392(5)
N1 C12 1.444(5)
N2 C11 1.360(5)
N2 C8 1.379(5)
N2 C13 1.459(5)
N3 C14 1.353(5)
N3 C17 1.383(5)
N3 C25 1.468(6)
C1 C2 1.345(6)
C1 H1 0.9500
C2 C3 1.407(6)
C2 H2 0.9500
C3 C4 1.387(6)
C3 H3 0.9500
C4 C5 1.444(6)
C5 C6 1.544(5)
C6 C7 1.529(5)
C6 H6 1.0000
C7 C8 1.438(5)
C8 C9 1.387(5)
C9 C10 1.385(5)
C9 H9 0.9500
C10 C11 1.373(6)
C10 H10 0.9500
C11 H11 0.9500
C12 H12A 0.9800
C12 H12B 0.9800
C12 H12C 0.9800
C13 H13A 0.9800
C13 H13B 0.9800
C13 H13C 0.9800
C14 C15 1.364(6)
C14 H14 0.9500
C15 C16 1.397(5)
C15 H15 0.9500
C16 C17 1.391(5)
C16 H16 0.9500
C17 C18 1.440(5)
C18 C19 1.521(6)
C19 H19 1.0000
C25 H25A 0.9800
C25 H25B 0.9800
C25 H25C 0.9800

loop_
_geom_hbond_atom_site_label_D
_geom_hbond_atom_site_label_H
_geom_hbond_atom_site_label_A
_geom_hbond_site_symmetry_A
_geom_hbond_distance_DA
_geom_hbond_distance_DH
_geom_hbond_distance_HA
_geom_hbond_angle_DHA
_geom_hbond_publ_flag
O2 H2A O3 . 2.648(4) 0.840 2.180 115.0 no
O2 H2A O3 2_665 2.872(4) 0.840 2.192 138.1 no
O5 H5 O4 . 2.666(5) 0.840 2.238 111.7 no
O5 H5 O4 2_656 2.784(5) 0.840 2.069 142.7 no

loop_
_geom_torsion_atom_site_label_1
_geom_torsion_atom_site_label_2
_geom_torsion_atom_site_label_3
_geom_torsion_atom_site_label_4
_geom_torsion
O6A C20A C21A C22A -178.0(12)
C19 C20A C21A C22A -1.2(19)
O6A C20A C21A N4A -4(2)
C19 C20A C21A N4A 172.5(6)
N4A C21A C22A C23A 0.6(14)
C20A C21A C22A C23A 174.9(12)
C21A C22A C23A C24A -0.5(15)
C22A C23A C24A N4A 0.2(17)
C23A C24A N4A C21A 0.2(15)
C23A C24A N4A C26A 177.2(9)
C22A C21A N4A C24A -0.6(13)
C20A C21A N4A C24A -175.6(12)
C22A C21A N4A C26A -177.4(9)
C20A C21A N4A C26A 7.5(15)
O6B C20B C21B C22B 165.9(11)
C19 C20B C21B C22B -16.5(16)
O6B C20B C21B N4B -12.2(16)
C19 C20B C21B N4B 165.3(8)
N4B C21B C22B C23B 1.3(12)
C20B C21B C22B C23B -177.1(9)
C21B C22B C23B C24B -0.9(11)
C22B C23B C24B N4B 0.1(10)
C23B C24B N4B C21B 0.7(11)
C23B C24B N4B C26B 178.1(8)
C22B C21B N4B C24B -1.2(12)
C20B C21B N4B C24B 177.3(9)
C22B C21B N4B C26B -178.6(9)
C20B C21B N4B C26B 0.0(16)
C4 N1 C1 C2 -0.8(4)
C12 N1 C1 C2 179.3(4)
N1 C1 C2 C3 0.8(5)
C1 C2 C3 C4 -0.5(5)
C2 C3 C4 N1 0.0(4)
C2 C3 C4 C5 -178.5(4)
C1 N1 C4 C3 0.5(4)
C12 N1 C4 C3 -179.6(4)
C1 N1 C4 C5 179.1(3)
C12 N1 C4 C5 -1.0(6)
C3 C4 C5 O1 165.1(4)
N1 C4 C5 O1 -13.2(6)
C3 C4 C5 C6 -18.6(5)
N1 C4 C5 C6 163.1(3)
O1 C5 C6 O2 88.9(4)
C4 C5 C6 O2 -87.5(4)
O1 C5 C6 C7 -32.4(5)
C4 C5 C6 C7 151.2(3)
O2 C6 C7 O3 -7.8(5)
C5 C6 C7 O3 110.8(4)
O2 C6 C7 C8 170.3(3)
C5 C6 C7 C8 -71.1(4)
C11 N2 C8 C9 -0.2(5)
C13 N2 C8 C9 179.8(5)
C11 N2 C8 C7 178.9(4)
C13 N2 C8 C7 -1.1(7)
O3 C7 C8 N2 -5.2(6)
C6 C7 C8 N2 176.8(4)
O3 C7 C8 C9 173.8(4)
C6 C7 C8 C9 -4.2(6)
N2 C8 C9 C10 0.2(4)
C7 C8 C9 C10 -178.8(4)
C8 C9 C10 C11 -0.2(5)
C8 N2 C11 C10 0.1(5)
C13 N2 C11 C10 -179.9(5)
C9 C10 C11 N2 0.0(5)
C17 N3 C14 C15 0.1(6)
C25 N3 C14 C15 178.6(6)
N3 C14 C15 C16 0.4(5)
C14 C15 C16 C17 -0.7(5)
C14 N3 C17 C16 -0.6(6)
C25 N3 C17 C16 -179.0(6)
C14 N3 C17 C18 177.1(5)
C25 N3 C17 C18 -1.3(9)
C15 C16 C17 N3 0.8(5)
C15 C16 C17 C18 -176.7(5)
N3 C17 C18 O4 -6.2(9)
C16 C17 C18 O4 170.9(6)
N3 C17 C18 C19 174.5(4)
C16 C17 C18 C19 -8.4(8)
O6A C20A C19 O5 78.4(11)
C21A C20A C19 O5 -98.6(9)
O6A C20A C19 C18 -37.5(11)
C21A C20A C19 C18 145.5(9)
O4 C18 C19 O5 -10.1(7)
C17 C18 C19 O5 169.4(4)
O4 C18 C19 C20A 99.4(7)
C17 C18 C19 C20A -81.1(6)
O4 C18 C19 C20B 115.8(7)
C17 C18 C19 C20B -64.8(6)
O6B C20B C19 O5 94.4(7)
C21B C20B C19 O5 -83.4(8)
O6B C20B C19 C18 -33.4(9)
C21B C20B C19 C18 148.8(7)
